data_4079923
loop_
_publ_author_name
'Alkarekshi, Wafaa'
'Armitage, Andrew P.'
'Boyron, Olivier'
'Davies, Christopher J.'
'Govere, Matifadza'
'Gregory, Andrew'
'Singh, Kuldip'
'Solan, Gregory A.'

_publ_section_title
;
 Phenolate Substituent Effects on Ring-Opening Polymerization of
 \e-Caprolactone by Aluminum Complexes Bearing
 2-(Phenyl-2-olate)-6-(1-amidoalkyl)pyridine Pincers
;
_journal_issue 1
_journal_name_full Organometallics
_journal_page_first 249
_journal_paper_doi 10.1021/om301057d
_journal_volume 32
_journal_year 2013
_chemical_formula_moiety '(C28 H34 Al N3 O) (C2 H3 N)'
_chemical_formula_sum 'C30 H37 Al N4 O'
_chemical_formula_weight 496.62
_chemical_name_systematic
; 
 ? 
;
_space_group_IT_number 14
_symmetry_cell_setting monoclinic
_symmetry_space_group_name_Hall '-P 2yn'
_symmetry_space_group_name_H-M 'P 1 21/n 1'
_atom_sites_solution_hydrogens geom
_atom_sites_solution_primary direct
_atom_sites_solution_secondary difmap
_audit_creation_method SHELXL-97
_cell_angle_alpha 90.00
_cell_angle_beta 94.1980(10)
_cell_angle_gamma 90.00
_cell_formula_units_Z 4
_cell_length_a 17.6486(14)
_cell_length_b 8.6410(7)
_cell_length_c 18.1620(14)
_cell_measurement_reflns_used 6888
_cell_measurement_temperature 150(2)
_cell_measurement_theta_max 27.85
_cell_measurement_theta_min 2.31
_cell_volume 2762.3(4)
_computing_cell_refinement 'Bruker SMART'
_computing_data_collection 'Bruker SMART'
_computing_data_reduction 'Bruker SAINT'
_computing_molecular_graphics 'Bruker SHELXTL'
_computing_publication_material 'Bruker SHELXTL'
_computing_structure_refinement 'SHELXL-97 (Sheldrick, 1997)'
_computing_structure_solution 'SHELXS-97 (Sheldrick, 1990)'
_diffrn_ambient_temperature 150(2)
_diffrn_measured_fraction_theta_full 1.000
_diffrn_measured_fraction_theta_max 1.000
_diffrn_measurement_device_type 'CCD area detector'
_diffrn_measurement_method 'phi and omega scans'
_diffrn_radiation_monochromator graphite
_diffrn_radiation_source 'fine-focus sealed tube'
_diffrn_radiation_type MoK\a
_diffrn_radiation_wavelength 0.71073
_diffrn_reflns_av_R_equivalents 0.0364
_diffrn_reflns_av_sigmaI/netI 0.0340
_diffrn_reflns_limit_h_max 21
_diffrn_reflns_limit_h_min -21
_diffrn_reflns_limit_k_max 10
_diffrn_reflns_limit_k_min -10
_diffrn_reflns_limit_l_max 22
_diffrn_reflns_limit_l_min -22
_diffrn_reflns_number 20966
_diffrn_reflns_theta_full 26.00
_diffrn_reflns_theta_max 26.00
_diffrn_reflns_theta_min 1.55
_exptl_absorpt_coefficient_mu 0.103
_exptl_absorpt_correction_type none
_exptl_crystal_colour colourless
_exptl_crystal_density_diffrn 1.194
_exptl_crystal_density_method 'not measured'
_exptl_crystal_description block
_exptl_crystal_F_000 1064
_exptl_crystal_size_max 0.29
_exptl_crystal_size_mid 0.25
_exptl_crystal_size_min 0.22
_refine_diff_density_max 0.710
_refine_diff_density_min -0.239
_refine_diff_density_rms 0.052
_refine_ls_extinction_method none
_refine_ls_goodness_of_fit_ref 1.043
_refine_ls_hydrogen_treatment constr
_refine_ls_matrix_type full
_refine_ls_number_parameters 333
_refine_ls_number_reflns 5427
_refine_ls_number_restraints 0
_refine_ls_restrained_S_all 1.043
_refine_ls_R_factor_all 0.0569
_refine_ls_R_factor_gt 0.0491
_refine_ls_shift/su_max 0.001
_refine_ls_shift/su_mean 0.000
_refine_ls_structure_factor_coef Fsqd
_refine_ls_weighting_details 'calc w=1/[\s^2^(Fo^2^)+(0.0740P)^2^+0.8377P] where P=(Fo^2^+2Fc^2^)/3'
_refine_ls_weighting_scheme calc
_refine_ls_wR_factor_gt 0.1281
_refine_ls_wR_factor_ref 0.1337
_reflns_number_gt 4697
_reflns_number_total 5427
_reflns_threshold_expression >2sigma(I)
_cod_data_source_file om301057d_si_002.cif
_cod_data_source_block 03194m
_cod_depositor_comments
;
The following automatic conversions were performed:

'_symmetry_cell_setting' value 'Monoclinic' changed to 'monoclinic'
according to /home/saulius/struct/CIF-dictionaries/cif_core.dic
dictionary named 'cif_core.dic' version 2.4.2 from 2011-04-26.

Automatic conversion script
Id: cif_fix_values 1891 2012-01-12 08:04:46Z andrius 
;
_cod_original_sg_symbol_H-M P2(1)/n
_cod_database_code 4079923

loop_
_symmetry_equiv_pos_as_xyz
'x, y, z'
'-x+1/2, y+1/2, -z+1/2'
'-x, -y, -z'
'x-1/2, -y-1/2, z-1/2'

loop_
_atom_site_label
_atom_site_type_symbol
_atom_site_fract_x
_atom_site_fract_y
_atom_site_fract_z
_atom_site_U_iso_or_equiv
_atom_site_adp_type
_atom_site_occupancy
_atom_site_symmetry_multiplicity
_atom_site_calc_flag
_atom_site_refinement_flags
N4 N -0.04020(13) 0.4035(3) 0.17398(14) 0.0629(6) Uani 1 1 d .
Al1 Al 0.21561(3) 0.76770(6) 0.04070(3) 0.01965(15) Uani 1 1 d .
O1 O 0.14306(7) 0.70781(14) 0.10102(7) 0.0250(3) Uani 1 1 d .
N2 N 0.31373(8) 0.70235(16) 0.02493(7) 0.0202(3) Uani 1 1 d .
N3 N 0.17557(8) 0.58367(17) -0.02582(8) 0.0254(3) Uani 1 1 d .
N1 N 0.27053(8) 0.86606(15) 0.13077(7) 0.0198(3) Uani 1 1 d .
C16 C 0.34169(10) 0.6274(2) -0.10202(9) 0.0243(4) Uani 1 1 d .
C13 C 0.37749(10) 0.7690(2) 0.07016(10) 0.0258(4) Uani 1 1 d .
H13 H 0.4088 0.6814 0.0918 0.031 Uiso 1 1 calc R
C15 C 0.33837(9) 0.59098(19) -0.02619(9) 0.0203(4) Uani 1 1 d .
C8 C 0.23537(10) 0.93217(19) 0.18702(9) 0.0237(4) Uani 1 1 d .
C20 C 0.35753(9) 0.4398(2) -0.00135(9) 0.0226(4) Uani 1 1 d .
C27 C 0.17381(10) 0.4804(2) -0.06449(10) 0.0252(4) Uani 1 1 d .
C12 C 0.34657(10) 0.85661(19) 0.13321(9) 0.0225(4) Uani 1 1 d .
C10 C 0.35716(12) 0.9888(2) 0.24862(10) 0.0310(4) Uani 1 1 d .
H10 H 0.3870 1.0333 0.2888 0.037 Uiso 1 1 calc R
C9 C 0.27919(11) 0.9934(2) 0.24704(10) 0.0285(4) Uani 1 1 d .
H9 H 0.2551 1.0385 0.2869 0.034 Uiso 1 1 calc R
C2 C 0.11039(10) 0.8148(2) 0.14147(9) 0.0244(4) Uani 1 1 d .
C7 C 0.15194(10) 0.9304(2) 0.18240(9) 0.0251(4) Uani 1 1 d .
C1 C 0.17270(11) 0.9447(2) -0.01793(10) 0.0292(4) Uani 1 1 d .
H1A H 0.1412 0.9058 -0.0607 0.044 Uiso 1 1 calc R
H1B H 0.2142 1.0077 -0.0350 0.044 Uiso 1 1 calc R
H1C H 0.1415 1.0080 0.0128 0.044 Uiso 1 1 calc R
C17 C 0.36487(11) 0.5132(2) -0.14982(10) 0.0294(4) Uani 1 1 d .
H17 H 0.3673 0.5374 -0.2006 0.035 Uiso 1 1 calc R
C3 C 0.03145(11) 0.8118(2) 0.14459(10) 0.0312(4) Uani 1 1 d .
H3 H 0.0029 0.7326 0.1191 0.037 Uiso 1 1 calc R
C6 C 0.11215(11) 1.0400(2) 0.22143(10) 0.0311(4) Uani 1 1 d .
H6 H 0.1398 1.1189 0.2481 0.037 Uiso 1 1 calc R
C19 C 0.38028(11) 0.3308(2) -0.05149(10) 0.0299(4) Uani 1 1 d .
H19 H 0.3933 0.2296 -0.0345 0.036 Uiso 1 1 calc R
C4 C -0.00592(12) 0.9208(2) 0.18369(11) 0.0358(5) Uani 1 1 d .
H4 H -0.0597 0.9165 0.1843 0.043 Uiso 1 1 calc R
C21 C 0.31976(11) 0.7851(2) -0.13341(10) 0.0301(4) Uani 1 1 d .
H21 H 0.3062 0.8523 -0.0915 0.036 Uiso 1 1 calc R
C11 C 0.39204(11) 0.9187(2) 0.19132(10) 0.0282(4) Uani 1 1 d .
H11 H 0.4458 0.9135 0.1919 0.034 Uiso 1 1 calc R
C18 C 0.38440(11) 0.3659(2) -0.12557(10) 0.0313(4) Uani 1 1 d .
H18 H 0.4003 0.2901 -0.1590 0.038 Uiso 1 1 calc R
C24 C 0.35173(10) 0.3912(2) 0.07849(10) 0.0251(4) Uani 1 1 d .
H24 H 0.3415 0.4864 0.1075 0.030 Uiso 1 1 calc R
C26 C 0.42546(12) 0.3200(2) 0.11208(11) 0.0348(5) Uani 1 1 d .
H26A H 0.4351 0.2223 0.0870 0.052 Uiso 1 1 calc R
H26B H 0.4210 0.3005 0.1647 0.052 Uiso 1 1 calc R
H26C H 0.4676 0.3917 0.1060 0.052 Uiso 1 1 calc R
C5 C 0.03433(12) 1.0369(2) 0.22230(11) 0.0354(5) Uani 1 1 d .
H5 H 0.0085 1.1129 0.2488 0.042 Uiso 1 1 calc R
C25 C 0.28520(12) 0.2799(2) 0.08587(12) 0.0364(5) Uani 1 1 d .
H25A H 0.2376 0.3311 0.0686 0.055 Uiso 1 1 calc R
H25B H 0.2830 0.2501 0.1377 0.055 Uiso 1 1 calc R
H25C H 0.2924 0.1873 0.0560 0.055 Uiso 1 1 calc R
C14 C 0.42950(11) 0.8719(2) 0.02859(11) 0.0334(4) Uani 1 1 d .
H14A H 0.4497 0.8129 -0.0117 0.050 Uiso 1 1 calc R
H14B H 0.4716 0.9081 0.0624 0.050 Uiso 1 1 calc R
H14C H 0.4008 0.9611 0.0082 0.050 Uiso 1 1 calc R
C22 C 0.38567(12) 0.8636(2) -0.17017(12) 0.0389(5) Uani 1 1 d .
H22A H 0.4286 0.8786 -0.1335 0.058 Uiso 1 1 calc R
H22B H 0.3688 0.9641 -0.1902 0.058 Uiso 1 1 calc R
H22C H 0.4016 0.7979 -0.2102 0.058 Uiso 1 1 calc R
C28 C 0.17360(12) 0.3495(2) -0.11437(11) 0.0354(5) Uani 1 1 d .
H28A H 0.2244 0.3364 -0.1320 0.053 Uiso 1 1 calc R
H28B H 0.1368 0.3679 -0.1565 0.053 Uiso 1 1 calc R
H28C H 0.1595 0.2557 -0.0883 0.053 Uiso 1 1 calc R
C23 C 0.25010(12) 0.7752(3) -0.18858(12) 0.0435(5) Uani 1 1 d .
H23A H 0.2617 0.7091 -0.2301 0.065 Uiso 1 1 calc R
H23B H 0.2366 0.8790 -0.2068 0.065 Uiso 1 1 calc R
H23C H 0.2074 0.7310 -0.1641 0.065 Uiso 1 1 calc R
C29 C -0.01046(14) 0.3548(3) 0.12593(15) 0.0487(6) Uani 1 1 d .
C30 C 0.0266(2) 0.2921(5) 0.06452(18) 0.0905(11) Uani 1 1 d .
H30A H 0.0502 0.1928 0.0787 0.136 Uiso 1 1 calc R
H30B H 0.0658 0.3644 0.0504 0.136 Uiso 1 1 calc R
H30C H -0.0108 0.2765 0.0227 0.136 Uiso 1 1 calc R

loop_
_atom_site_aniso_label
_atom_site_aniso_U_11
_atom_site_aniso_U_22
_atom_site_aniso_U_33
_atom_site_aniso_U_23
_atom_site_aniso_U_13
_atom_site_aniso_U_12
N4 0.0584(14) 0.0642(14) 0.0621(15) -0.0116(12) -0.0222(11) 0.0225(11)
Al1 0.0220(3) 0.0193(3) 0.0177(3) -0.00043(19) 0.00147(19) 0.00105(19)
O1 0.0274(6) 0.0231(6) 0.0254(6) -0.0043(5) 0.0078(5) -0.0021(5)
N2 0.0215(7) 0.0196(7) 0.0193(7) -0.0013(6) 0.0010(6) -0.0007(6)
N3 0.0230(8) 0.0285(8) 0.0245(8) -0.0037(7) 0.0000(6) -0.0006(6)
N1 0.0262(8) 0.0172(7) 0.0163(7) 0.0005(5) 0.0029(6) -0.0016(6)
C16 0.0224(9) 0.0287(9) 0.0220(9) 0.0005(7) 0.0031(7) -0.0025(7)
C13 0.0244(9) 0.0278(9) 0.0252(9) -0.0042(7) 0.0018(7) -0.0019(7)
C15 0.0186(8) 0.0225(8) 0.0200(8) -0.0009(7) 0.0021(6) -0.0023(6)
C8 0.0346(10) 0.0176(8) 0.0193(8) 0.0012(7) 0.0050(7) -0.0007(7)
C20 0.0213(8) 0.0235(9) 0.0231(9) -0.0013(7) 0.0024(7) -0.0010(7)
C27 0.0224(9) 0.0297(10) 0.0234(9) 0.0019(8) 0.0007(7) -0.0007(7)
C12 0.0278(9) 0.0202(8) 0.0193(8) 0.0020(7) 0.0008(7) -0.0027(7)
C10 0.0440(11) 0.0250(9) 0.0229(9) -0.0031(7) -0.0046(8) -0.0054(8)
C9 0.0411(11) 0.0240(9) 0.0207(9) -0.0030(7) 0.0038(8) -0.0007(8)
C2 0.0308(9) 0.0237(9) 0.0194(8) 0.0023(7) 0.0060(7) 0.0022(7)
C7 0.0337(10) 0.0233(9) 0.0190(8) 0.0029(7) 0.0065(7) 0.0023(7)
C1 0.0331(10) 0.0277(9) 0.0264(9) 0.0025(8) -0.0003(8) 0.0067(8)
C17 0.0322(10) 0.0382(11) 0.0186(9) -0.0016(8) 0.0064(7) -0.0028(8)
C3 0.0316(10) 0.0335(10) 0.0289(10) 0.0005(8) 0.0060(8) -0.0012(8)
C6 0.0421(11) 0.0269(10) 0.0251(9) -0.0016(8) 0.0079(8) 0.0031(8)
C19 0.0347(10) 0.0246(9) 0.0309(10) -0.0030(8) 0.0055(8) 0.0039(8)
C4 0.0313(10) 0.0436(12) 0.0340(11) 0.0053(9) 0.0116(8) 0.0070(9)
C21 0.0346(10) 0.0352(10) 0.0208(9) 0.0061(8) 0.0042(8) 0.0041(8)
C11 0.0302(10) 0.0276(10) 0.0261(9) -0.0001(8) -0.0014(7) -0.0054(8)
C18 0.0384(11) 0.0299(10) 0.0270(10) -0.0087(8) 0.0111(8) 0.0000(8)
C24 0.0310(10) 0.0207(8) 0.0235(9) 0.0021(7) 0.0027(7) -0.0003(7)
C26 0.0393(11) 0.0336(10) 0.0306(10) 0.0016(8) -0.0029(8) 0.0036(9)
C5 0.0443(12) 0.0325(10) 0.0311(10) -0.0002(8) 0.0140(9) 0.0115(9)
C25 0.0404(12) 0.0350(11) 0.0342(11) 0.0100(9) 0.0044(9) -0.0056(9)
C14 0.0324(10) 0.0351(11) 0.0334(10) -0.0034(8) 0.0066(8) -0.0069(8)
C22 0.0457(12) 0.0377(11) 0.0340(11) 0.0122(9) 0.0078(9) -0.0017(9)
C28 0.0382(11) 0.0343(11) 0.0328(10) -0.0124(9) -0.0017(8) 0.0018(9)
C23 0.0417(12) 0.0561(14) 0.0321(11) 0.0148(10) -0.0018(9) 0.0057(10)
C29 0.0421(13) 0.0493(14) 0.0518(15) 0.0102(12) -0.0152(11) 0.0020(11)
C30 0.083(2) 0.128(3) 0.062(2) 0.024(2) 0.0206(17) 0.016(2)

loop_
_atom_type_symbol
_atom_type_description
_atom_type_scat_dispersion_real
_atom_type_scat_dispersion_imag
_atom_type_scat_source
C C 0.0033 0.0016 'International Tables Vol C Tables 4.2.6.8 and 6.1.1.4'
H H 0.0000 0.0000 'International Tables Vol C Tables 4.2.6.8 and 6.1.1.4'
N N 0.0061 0.0033 'International Tables Vol C Tables 4.2.6.8 and 6.1.1.4'
O O 0.0106 0.0060 'International Tables Vol C Tables 4.2.6.8 and 6.1.1.4'
Al Al 0.0645 0.0514 'International Tables Vol C Tables 4.2.6.8 and 6.1.1.4'

loop_
_geom_angle_atom_site_label_1
_geom_angle_atom_site_label_2
_geom_angle_atom_site_label_3
_geom_angle
O1 Al1 N2 135.15(6)
O1 Al1 C1 106.55(7)
N2 Al1 C1 118.30(7)
O1 Al1 N1 87.09(6)
N2 Al1 N1 81.74(6)
C1 Al1 N1 104.57(7)
O1 Al1 N3 84.75(6)
N2 Al1 N3 87.66(6)
C1 Al1 N3 100.19(7)
N1 Al1 N3 155.22(6)
C2 O1 Al1 118.98(11)
C15 N2 C13 111.88(13)
C15 N2 Al1 129.44(11)
C13 N2 Al1 118.68(11)
C27 N3 Al1 161.73(14)
C12 N1 C8 120.75(14)
C12 N1 Al1 114.78(11)
C8 N1 Al1 124.42(12)
C17 C16 C15 118.84(16)
C17 C16 C21 118.70(16)
C15 C16 C21 122.45(16)
N2 C13 C12 108.55(14)
N2 C13 C14 114.82(15)
C12 C13 C14 110.46(15)
N2 C13 H13 107.6
C12 C13 H13 107.6
C14 C13 H13 107.6
C20 C15 C16 119.23(15)
C20 C15 N2 119.50(14)
C16 C15 N2 121.24(15)
N1 C8 C9 119.31(16)
N1 C8 C7 117.62(15)
C9 C8 C7 123.03(16)
C19 C20 C15 119.40(16)
C19 C20 C24 118.70(16)
C15 C20 C24 121.88(15)
N3 C27 C28 178.5(2)
N1 C12 C11 121.55(16)
N1 C12 C13 114.98(14)
C11 C12 C13 123.44(16)
C9 C10 C11 119.72(17)
C9 C10 H10 120.1
C11 C10 H10 120.1
C10 C9 C8 120.16(17)
C10 C9 H9 119.9
C8 C9 H9 119.9
O1 C2 C3 118.68(16)
O1 C2 C7 123.23(16)
C3 C2 C7 118.08(16)
C6 C7 C2 118.82(17)
C6 C7 C8 120.09(16)
C2 C7 C8 121.02(15)
Al1 C1 H1A 109.5
Al1 C1 H1B 109.5
H1A C1 H1B 109.5
Al1 C1 H1C 109.5
H1A C1 H1C 109.5
H1B C1 H1C 109.5
C18 C17 C16 122.05(17)
C18 C17 H17 119.0
C16 C17 H17 119.0
C4 C3 C2 121.63(19)
C4 C3 H3 119.2
C2 C3 H3 119.2
C5 C6 C7 122.03(18)
C5 C6 H6 119.0
C7 C6 H6 119.0
C18 C19 C20 121.73(17)
C18 C19 H19 119.1
C20 C19 H19 119.1
C3 C4 C5 120.52(19)
C3 C4 H4 119.7
C5 C4 H4 119.7
C16 C21 C23 111.47(17)
C16 C21 C22 112.23(16)
C23 C21 C22 109.69(16)
C16 C21 H21 107.8
C23 C21 H21 107.8
C22 C21 H21 107.8
C12 C11 C10 118.45(17)
C12 C11 H11 120.8
C10 C11 H11 120.8
C17 C18 C19 118.75(17)
C17 C18 H18 120.6
C19 C18 H18 120.6
C20 C24 C26 112.19(15)
C20 C24 C25 111.27(15)
C26 C24 C25 110.44(15)
C20 C24 H24 107.6
C26 C24 H24 107.6
C25 C24 H24 107.6
C24 C26 H26A 109.5
C24 C26 H26B 109.5
H26A C26 H26B 109.5
C24 C26 H26C 109.5
H26A C26 H26C 109.5
H26B C26 H26C 109.5
C6 C5 C4 118.85(18)
C6 C5 H5 120.6
C4 C5 H5 120.6
C24 C25 H25A 109.5
C24 C25 H25B 109.5
H25A C25 H25B 109.5
C24 C25 H25C 109.5
H25A C25 H25C 109.5
H25B C25 H25C 109.5
C13 C14 H14A 109.5
C13 C14 H14B 109.5
H14A C14 H14B 109.5
C13 C14 H14C 109.5
H14A C14 H14C 109.5
H14B C14 H14C 109.5
C21 C22 H22A 109.5
C21 C22 H22B 109.5
H22A C22 H22B 109.5
C21 C22 H22C 109.5
H22A C22 H22C 109.5
H22B C22 H22C 109.5
C27 C28 H28A 109.5
C27 C28 H28B 109.5
H28A C28 H28B 109.5
C27 C28 H28C 109.5
H28A C28 H28C 109.5
H28B C28 H28C 109.5
C21 C23 H23A 109.5
C21 C23 H23B 109.5
H23A C23 H23B 109.5
C21 C23 H23C 109.5
H23A C23 H23C 109.5
H23B C23 H23C 109.5
N4 C29 C30 179.4(3)
C29 C30 H30A 109.5
C29 C30 H30B 109.5
H30A C30 H30B 109.5
C29 C30 H30C 109.5
H30A C30 H30C 109.5
H30B C30 H30C 109.5

loop_
_geom_bond_atom_site_label_1
_geom_bond_atom_site_label_2
_geom_bond_distance
N4 C29 1.132(3)
Al1 O1 1.8202(13)
Al1 N2 1.8635(15)
Al1 C1 1.9818(18)
Al1 N1 2.0262(14)
Al1 N3 2.0887(16)
O1 C2 1.338(2)
N2 C15 1.427(2)
N2 C13 1.462(2)
N3 C27 1.135(2)
N1 C12 1.342(2)
N1 C8 1.359(2)
C16 C17 1.395(3)
C16 C15 1.418(2)
C16 C21 1.517(3)
C13 C12 1.508(2)
C13 C14 1.518(3)
C13 H13 1.0000
C15 C20 1.415(2)
C8 C9 1.394(3)
C8 C7 1.469(3)
C20 C19 1.390(2)
C20 C24 1.520(2)
C27 C28 1.449(3)
C12 C11 1.386(2)
C10 C9 1.375(3)
C10 C11 1.386(3)
C10 H10 0.9500
C9 H9 0.9500
C2 C3 1.399(3)
C2 C7 1.417(3)
C7 C6 1.402(3)
C1 H1A 0.9800
C1 H1B 0.9800
C1 H1C 0.9800
C17 C18 1.382(3)
C17 H17 0.9500
C3 C4 1.376(3)
C3 H3 0.9500
C6 C5 1.375(3)
C6 H6 0.9500
C19 C18 1.386(3)
C19 H19 0.9500
C4 C5 1.390(3)
C4 H4 0.9500
C21 C23 1.530(3)
C21 C22 1.540(3)
C21 H21 1.0000
C11 H11 0.9500
C18 H18 0.9500
C24 C26 1.525(3)
C24 C25 1.531(3)
C24 H24 1.0000
C26 H26A 0.9800
C26 H26B 0.9800
C26 H26C 0.9800
C5 H5 0.9500
C25 H25A 0.9800
C25 H25B 0.9800
C25 H25C 0.9800
C14 H14A 0.9800
C14 H14B 0.9800
C14 H14C 0.9800
C22 H22A 0.9800
C22 H22B 0.9800
C22 H22C 0.9800
C28 H28A 0.9800
C28 H28B 0.9800
C28 H28C 0.9800
C23 H23A 0.9800
C23 H23B 0.9800
C23 H23C 0.9800
C29 C30 1.440(4)
C30 H30A 0.9800
C30 H30B 0.9800
C30 H30C 0.9800

loop_
_geom_torsion_atom_site_label_1
_geom_torsion_atom_site_label_2
_geom_torsion_atom_site_label_3
_geom_torsion_atom_site_label_4
_geom_torsion
N2 Al1 O1 C2 129.60(13)
C1 Al1 O1 C2 -49.96(14)
N1 Al1 O1 C2 54.38(13)
N3 Al1 O1 C2 -149.05(13)
O1 Al1 N2 C15 91.13(16)
C1 Al1 N2 C15 -89.35(15)
N1 Al1 N2 C15 168.50(15)
N3 Al1 N2 C15 10.97(14)
O1 Al1 N2 C13 -88.15(14)
C1 Al1 N2 C13 91.37(14)
N1 Al1 N2 C13 -10.78(12)
N3 Al1 N2 C13 -168.31(13)
O1 Al1 N3 C27 -142.4(5)
N2 Al1 N3 C27 -6.6(5)
C1 Al1 N3 C27 111.7(5)
N1 Al1 N3 C27 -71.1(5)
O1 Al1 N1 C12 143.61(12)
N2 Al1 N1 C12 7.17(12)
C1 Al1 N1 C12 -110.04(12)
N3 Al1 N1 C12 72.79(19)
O1 Al1 N1 C8 -33.86(13)
N2 Al1 N1 C8 -170.30(14)
C1 Al1 N1 C8 72.49(14)
N3 Al1 N1 C8 -104.68(18)
C15 N2 C13 C12 -167.40(13)
Al1 N2 C13 C12 12.00(18)
C15 N2 C13 C14 68.46(19)
Al1 N2 C13 C14 -112.15(15)
C17 C16 C15 C20 -0.9(2)
C21 C16 C15 C20 178.10(16)
C17 C16 C15 N2 -178.84(15)
C21 C16 C15 N2 0.2(2)
C13 N2 C15 C20 78.93(19)
Al1 N2 C15 C20 -100.39(17)
C13 N2 C15 C16 -103.13(18)
Al1 N2 C15 C16 77.6(2)
C12 N1 C8 C9 1.3(2)
Al1 N1 C8 C9 178.63(12)
C12 N1 C8 C7 -176.61(15)
Al1 N1 C8 C7 0.7(2)
C16 C15 C20 C19 0.9(2)
N2 C15 C20 C19 178.92(15)
C16 C15 C20 C24 -177.18(15)
N2 C15 C20 C24 0.8(2)
Al1 N3 C27 C28 -15(8)
C8 N1 C12 C11 -2.5(2)
Al1 N1 C12 C11 179.89(13)
C8 N1 C12 C13 175.22(15)
Al1 N1 C12 C13 -2.36(18)
N2 C13 C12 N1 -5.5(2)
C14 C13 C12 N1 121.21(17)
N2 C13 C12 C11 172.21(16)
C14 C13 C12 C11 -61.1(2)
C11 C10 C9 C8 -1.9(3)
N1 C8 C9 C10 0.9(3)
C7 C8 C9 C10 178.73(16)
Al1 O1 C2 C3 135.13(14)
Al1 O1 C2 C7 -45.8(2)
O1 C2 C7 C6 178.25(16)
C3 C2 C7 C6 -2.7(2)
O1 C2 C7 C8 -4.6(3)
C3 C2 C7 C8 174.51(16)
N1 C8 C7 C6 -156.79(16)
C9 C8 C7 C6 25.4(3)
N1 C8 C7 C2 26.1(2)
C9 C8 C7 C2 -151.77(17)
C15 C16 C17 C18 0.2(3)
C21 C16 C17 C18 -178.81(17)
O1 C2 C3 C4 -178.38(17)
C7 C2 C3 C4 2.5(3)
C2 C7 C6 C5 1.2(3)
C8 C7 C6 C5 -175.97(17)
C15 C20 C19 C18 -0.3(3)
C24 C20 C19 C18 177.86(17)
C2 C3 C4 C5 -0.8(3)
C17 C16 C21 C23 63.5(2)
C15 C16 C21 C23 -115.55(19)
C17 C16 C21 C22 -60.0(2)
C15 C16 C21 C22 120.96(19)
N1 C12 C11 C10 1.5(3)
C13 C12 C11 C10 -176.07(16)
C9 C10 C11 C12 0.8(3)
C16 C17 C18 C19 0.4(3)
C20 C19 C18 C17 -0.4(3)
C19 C20 C24 C26 54.5(2)
C15 C20 C24 C26 -127.35(17)
C19 C20 C24 C25 -69.8(2)
C15 C20 C24 C25 108.35(19)
C7 C6 C5 C4 0.5(3)
C3 C4 C5 C6 -0.7(3)
